data_4510749
loop_
_publ_author_name
'Zhao, Shu-Na'
'Su, Sheng-Qun'
'Song, Xue-Zhi'
'Zhu, Min'
'Hao, Zhao-Min'
'Meng, Xing'
'Song, Shu-Yan'
'Zhang, Hong-Jie'

_publ_section_title
;
 A Series of Metal--Organic Frameworks Constructed From a V-shaped
 Tripodal Carboxylate Ligand: Syntheses, Structures, Photoluminescent, and
 Magnetic Properties
;
_journal_issue 7
_journal_name_full 'Crystal Growth &amp; Design'
_journal_page_first 2756
_journal_paper_doi 10.1021/cg3018387
_journal_volume 13
_journal_year 2013
_chemical_formula_sum 'C44 H34 N6 O22 Zn3'
_chemical_formula_weight 1194.88
_chemical_name_systematic
; 
 ? 
;
_space_group_IT_number 2
_symmetry_cell_setting triclinic
_symmetry_space_group_name_Hall '-P 1'
_symmetry_space_group_name_H-M 'P -1'
_atom_sites_solution_hydrogens geom
_atom_sites_solution_primary direct
_atom_sites_solution_secondary difmap
_audit_creation_method SHELXL-97
_cell_angle_alpha 71.1220(10)
_cell_angle_beta 69.0980(10)
_cell_angle_gamma 74.0570(10)
_cell_formula_units_Z 1
_cell_length_a 9.7041(4)
_cell_length_b 11.4915(5)
_cell_length_c 12.1747(5)
_cell_measurement_temperature 185(2)
_cell_volume 1180.45(9)
_computing_cell_refinement 'Bruker SMART'
_computing_data_collection 'Bruker SMART'
_computing_data_reduction 'Bruker SAINT'
_computing_molecular_graphics SHELXP-97
_computing_publication_material SHELXTL
_computing_structure_refinement 'SHELXL-97 (Sheldrick, 1997)'
_computing_structure_solution 'SHELXS-97 (Sheldrick, 1990)'
_diffrn_ambient_temperature 185(2)
_diffrn_detector_area_resol_mean 9.00cm
_diffrn_measured_fraction_theta_full 0.982
_diffrn_measured_fraction_theta_max 0.982
_diffrn_measurement_device_type 'CCD area detector'
_diffrn_measurement_method 'phi and omega scans'
_diffrn_radiation_monochromator graphite
_diffrn_radiation_source 'fine-focus sealed tube'
_diffrn_radiation_type MoK\a
_diffrn_radiation_wavelength 0.71073
_diffrn_reflns_av_R_equivalents 0.0157
_diffrn_reflns_av_sigmaI/netI 0.0316
_diffrn_reflns_limit_h_max 11
_diffrn_reflns_limit_h_min -12
_diffrn_reflns_limit_k_max 11
_diffrn_reflns_limit_k_min -14
_diffrn_reflns_limit_l_max 15
_diffrn_reflns_limit_l_min -14
_diffrn_reflns_number 6565
_diffrn_reflns_theta_full 26.10
_diffrn_reflns_theta_max 26.10
_diffrn_reflns_theta_min 1.85
_diffrn_standards_decay_% none
_diffrn_standards_interval_count none
_diffrn_standards_interval_time none
_diffrn_standards_number none
_exptl_absorpt_coefficient_mu 1.604
_exptl_absorpt_correction_T_max 0.7228
_exptl_absorpt_correction_T_min 0.6847
_exptl_absorpt_correction_type multi-scan
_exptl_crystal_density_diffrn 1.681
_exptl_crystal_density_method 'not measured'
_exptl_crystal_F_000 606
_exptl_crystal_size_max 0.28
_exptl_crystal_size_mid 0.20
_exptl_crystal_size_min 0.20
_refine_diff_density_max 0.447
_refine_diff_density_min -0.375
_refine_diff_density_rms 0.069
_refine_ls_extinction_method none
_refine_ls_goodness_of_fit_ref 1.038
_refine_ls_hydrogen_treatment mixed
_refine_ls_matrix_type full
_refine_ls_number_parameters 356
_refine_ls_number_reflns 4593
_refine_ls_number_restraints 0
_refine_ls_restrained_S_all 1.038
_refine_ls_R_factor_all 0.0341
_refine_ls_R_factor_gt 0.0280
_refine_ls_shift/su_max 0.004
_refine_ls_shift/su_mean 0.000
_refine_ls_structure_factor_coef Fsqd
_refine_ls_weighting_details 'calc w=1/[\s^2^(Fo^2^)+(0.0342P)^2^+0.7642P] where P=(Fo^2^+2Fc^2^)/3'
_refine_ls_weighting_scheme calc
_refine_ls_wR_factor_gt 0.0681
_refine_ls_wR_factor_ref 0.0716
_reflns_number_gt 3997
_reflns_number_total 4593
_reflns_threshold_expression >2sigma(I)
_cod_data_source_file cg3018387_si_002.cif
_cod_data_source_block 1
_cod_depositor_comments
;
The following automatic conversions were performed:

'_symmetry_cell_setting' value 'Triclinic' changed to 'triclinic'
according to
/usr/data/users/saulius/automatic-downloads/retrospective/ACS/lib/dictionaries/cif_core.dic
dictionary named 'cif_core.dic' version 2.4.2 from
2011-04-26.

'_exptl_absorpt_correction_type' value 'Multi-scan'
changed to 'multi-scan' according to
/usr/data/users/saulius/automatic-downloads/retrospective/ACS/lib/dictionaries/cif_core.dic
dictionary named 'cif_core.dic' version 2.4.2 from 2011-04-26.

Automatic conversion script
Id: cif_fix_values 2281 2013-09-26 08:29:07Z andrius 
;
_cod_original_sg_symbol_H-M P-1
_cod_database_code 4510749

loop_
_symmetry_equiv_pos_as_xyz
'x, y, z'
'-x, -y, -z'

loop_
_atom_site_label
_atom_site_type_symbol
_atom_site_fract_x
_atom_site_fract_y
_atom_site_fract_z
_atom_site_U_iso_or_equiv
_atom_site_adp_type
_atom_site_occupancy
_atom_site_symmetry_multiplicity
_atom_site_calc_flag
_atom_site_refinement_flags
C1 C 1.8423(2) -0.23142(19) -0.47447(19) 0.0123(4) Uani 1 1 d .
C2 C 1.6790(2) -0.18131(19) -0.42437(19) 0.0127(4) Uani 1 1 d .
C3 C 1.6396(2) -0.10317(19) -0.34712(19) 0.0128(4) Uani 1 1 d .
H3 H 1.7125 -0.0861 -0.3245 0.015 Uiso 1 1 calc R
C4 C 1.4914(2) -0.05182(19) -0.30480(19) 0.0129(4) Uani 1 1 d .
C5 C 1.3799(2) -0.07527(19) -0.33553(19) 0.0135(4) Uani 1 1 d .
H5 H 1.2805 -0.0380 -0.3068 0.016 Uiso 1 1 calc R
C6 C 1.4187(2) -0.15580(19) -0.41048(19) 0.0128(4) Uani 1 1 d .
C7 C 1.5682(2) -0.20953(19) -0.45423(19) 0.0121(4) Uani 1 1 d .
H7 H 1.5941 -0.2642 -0.5033 0.014 Uiso 1 1 calc R
C8 C 1.3913(2) 0.0017(2) -0.11617(19) 0.0138(4) Uani 1 1 d .
C9 C 1.4118(3) -0.1221(2) -0.0485(2) 0.0172(5) Uani 1 1 d .
H9 H 1.4712 -0.1848 -0.0868 0.021 Uiso 1 1 calc R
C10 C 1.3441(3) -0.1516(2) 0.0751(2) 0.0163(5) Uani 1 1 d .
H10 H 1.3601 -0.2343 0.1194 0.020 Uiso 1 1 calc R
C11 C 1.2523(2) -0.0610(2) 0.13550(19) 0.0142(4) Uani 1 1 d .
C12 C 1.2316(3) 0.0626(2) 0.0692(2) 0.0167(5) Uani 1 1 d .
H12 H 1.1711 0.1248 0.1077 0.020 Uiso 1 1 calc R
C13 C 1.3018(2) 0.0927(2) -0.0545(2) 0.0150(5) Uani 1 1 d .
C14 C 1.1775(2) -0.0982(2) 0.2710(2) 0.0147(5) Uani 1 1 d .
C15 C 2.0182(3) -0.3515(2) -0.2296(2) 0.0230(5) Uani 1 1 d .
H15 H 2.0505 -0.2805 -0.2342 0.028 Uiso 1 1 calc R
C16 C 1.9863(3) -0.5038(2) -0.2797(2) 0.0180(5) Uani 1 1 d .
H16 H 1.9917 -0.5583 -0.3239 0.022 Uiso 1 1 calc R
C17 C 1.9274(3) -0.4171(2) -0.1289(2) 0.0246(5) Uani 1 1 d .
H17 H 1.8867 -0.4001 -0.0528 0.030 Uiso 1 1 calc R
C18 C 1.8166(3) -0.6084(2) -0.0827(2) 0.0258(6) Uani 1 1 d .
H18A H 1.8526 -0.6517 -0.0126 0.031 Uiso 1 1 calc R
H18B H 1.8275 -0.6693 -0.1262 0.031 Uiso 1 1 calc R
C19 C 1.6521(3) -0.5512(2) -0.0402(2) 0.0207(5) Uani 1 1 d .
C20 C 1.5790(3) -0.5604(2) 0.0828(2) 0.0264(6) Uani 1 1 d .
H20 H 1.6318 -0.6011 0.1392 0.032 Uiso 1 1 calc R
C21 C 1.5714(3) -0.4904(2) -0.1219(2) 0.0274(6) Uani 1 1 d .
H21 H 1.6186 -0.4834 -0.2044 0.033 Uiso 1 1 calc R
C22 C 2.2950(2) -0.1764(2) -0.44513(19) 0.0135(4) Uani 1 1 d .
N1 N 1.2785(2) 0.22395(18) -0.12117(17) 0.0208(4) Uani 1 1 d .
N2 N 2.0550(2) -0.40651(17) -0.32418(17) 0.0174(4) Uani 1 1 d .
N3 N 1.9075(2) -0.51368(18) -0.16186(18) 0.0194(4) Uani 1 1 d .
O1 O 1.93748(16) -0.17859(13) -0.46688(14) 0.0139(3) Uani 1 1 d .
O2 O 1.88274(17) -0.32467(14) -0.51743(14) 0.0170(3) Uani 1 1 d .
O1W O 1.5382(2) -0.50850(19) 0.35135(19) 0.0276(4) Uani 1 1 d .
O3 O 1.45416(17) 0.03824(14) -0.23822(13) 0.0151(3) Uani 1 1 d .
O4 O 1.3837(2) 0.26428(16) -0.20387(17) 0.0338(5) Uani 1 1 d .
O5 O 1.1548(2) 0.28798(17) -0.08879(17) 0.0349(5) Uani 1 1 d .
O6 O 1.18584(18) -0.21392(14) 0.31699(14) 0.0185(3) Uani 1 1 d .
O7 O 1.11508(17) -0.01117(14) 0.32359(13) 0.0153(3) Uani 1 1 d .
O8 O 2.17794(17) -0.09579(14) -0.43413(14) 0.0169(3) Uani 1 1 d .
O9 O 2.31535(17) -0.27388(14) -0.48032(14) 0.0169(3) Uani 1 1 d .
O10 O 2.2398(2) -0.46829(16) -0.56691(16) 0.0207(4) Uani 1 1 d .
Zn1 Zn 2.13650(3) -0.31178(2) -0.50673(2) 0.01209(8) Uani 1 1 d .
Zn2 Zn 2.0000 0.0000 -0.5000 0.01057(9) Uani 1 2 d S
H1A H 1.580(3) -0.455(3) 0.321(3) 0.025(8) Uiso 1 1 d .
H1B H 1.587(4) -0.560(3) 0.395(3) 0.049(11) Uiso 1 1 d .
H10A H 2.335(4) -0.484(3) -0.587(3) 0.047(10) Uiso 1 1 d .
H10B H 2.208(4) -0.534(3) -0.537(3) 0.050(10) Uiso 1 1 d .

loop_
_atom_site_aniso_label
_atom_site_aniso_U_11
_atom_site_aniso_U_22
_atom_site_aniso_U_33
_atom_site_aniso_U_23
_atom_site_aniso_U_13
_atom_site_aniso_U_12
C1 0.0122(11) 0.0119(10) 0.0120(10) 0.0001(8) -0.0041(9) -0.0040(8)
C2 0.0124(11) 0.0111(10) 0.0134(11) -0.0002(8) -0.0044(9) -0.0029(8)
C3 0.0135(11) 0.0135(10) 0.0129(10) -0.0019(8) -0.0045(9) -0.0058(8)
C4 0.0163(11) 0.0110(10) 0.0099(10) -0.0018(8) -0.0017(9) -0.0039(8)
C5 0.0115(11) 0.0123(10) 0.0132(11) -0.0012(8) -0.0018(9) -0.0017(8)
C6 0.0124(11) 0.0109(10) 0.0139(11) 0.0011(8) -0.0053(9) -0.0034(8)
C7 0.0135(11) 0.0094(10) 0.0135(11) -0.0020(8) -0.0043(9) -0.0029(8)
C8 0.0125(11) 0.0183(11) 0.0120(11) -0.0041(9) -0.0020(9) -0.0068(9)
C9 0.0176(12) 0.0159(11) 0.0186(12) -0.0088(9) -0.0023(9) -0.0023(9)
C10 0.0184(12) 0.0128(11) 0.0170(11) -0.0024(9) -0.0040(9) -0.0049(9)
C11 0.0131(11) 0.0173(11) 0.0137(11) -0.0048(9) -0.0027(9) -0.0055(9)
C12 0.0163(12) 0.0176(11) 0.0159(11) -0.0084(9) -0.0017(9) -0.0017(9)
C13 0.0152(11) 0.0125(11) 0.0165(11) -0.0025(9) -0.0052(9) -0.0020(9)
C14 0.0100(11) 0.0209(12) 0.0150(11) -0.0042(9) -0.0044(9) -0.0048(9)
C15 0.0266(14) 0.0213(12) 0.0226(13) -0.0058(10) -0.0055(11) -0.0089(10)
C16 0.0150(11) 0.0194(12) 0.0191(12) -0.0053(9) -0.0051(9) -0.0015(9)
C17 0.0290(14) 0.0265(13) 0.0194(12) -0.0093(10) -0.0027(11) -0.0082(11)
C18 0.0204(13) 0.0212(13) 0.0284(14) -0.0030(11) 0.0010(11) -0.0070(10)
C19 0.0192(12) 0.0164(12) 0.0236(13) -0.0046(10) 0.0002(10) -0.0080(9)
C20 0.0253(14) 0.0284(14) 0.0231(13) -0.0033(11) -0.0068(11) -0.0053(11)
C21 0.0252(14) 0.0335(15) 0.0189(12) -0.0077(11) 0.0007(11) -0.0065(11)
C22 0.0107(11) 0.0164(11) 0.0122(10) 0.0000(9) -0.0027(9) -0.0058(9)
N1 0.0270(12) 0.0178(10) 0.0160(10) -0.0061(8) -0.0045(9) -0.0017(9)
N2 0.0173(10) 0.0182(10) 0.0168(10) -0.0035(8) -0.0054(8) -0.0039(8)
N3 0.0173(10) 0.0185(10) 0.0198(10) -0.0040(8) -0.0026(8) -0.0041(8)
O1 0.0094(8) 0.0143(8) 0.0179(8) -0.0041(6) -0.0027(6) -0.0038(6)
O2 0.0134(8) 0.0150(8) 0.0222(8) -0.0079(7) -0.0014(7) -0.0029(6)
O1W 0.0198(10) 0.0207(10) 0.0365(11) 0.0043(9) -0.0099(9) -0.0063(8)
O3 0.0180(8) 0.0145(8) 0.0121(8) -0.0055(6) -0.0006(6) -0.0045(6)
O4 0.0385(12) 0.0214(9) 0.0304(10) -0.0010(8) 0.0014(9) -0.0101(8)
O5 0.0365(12) 0.0252(10) 0.0310(10) -0.0072(8) -0.0078(9) 0.0103(8)
O6 0.0231(9) 0.0149(8) 0.0139(8) -0.0015(6) -0.0027(7) -0.0039(7)
O7 0.0157(8) 0.0174(8) 0.0134(8) -0.0064(6) -0.0011(6) -0.0052(6)
O8 0.0117(8) 0.0184(8) 0.0215(8) -0.0041(7) -0.0080(7) -0.0014(6)
O9 0.0139(8) 0.0174(8) 0.0230(9) -0.0059(7) -0.0078(7) -0.0044(6)
O10 0.0156(9) 0.0149(9) 0.0294(10) -0.0091(7) -0.0001(7) -0.0041(7)
Zn1 0.01009(14) 0.01186(13) 0.01437(14) -0.00397(10) -0.00317(10) -0.00182(9)
Zn2 0.00893(18) 0.01113(17) 0.01203(18) -0.00369(13) -0.00310(14) -0.00144(13)

loop_
_atom_type_symbol
_atom_type_description
_atom_type_scat_dispersion_real
_atom_type_scat_dispersion_imag
_atom_type_scat_source
C C 0.0033 0.0016 'International Tables Vol C Tables 4.2.6.8 and 6.1.1.4'
H H 0.0000 0.0000 'International Tables Vol C Tables 4.2.6.8 and 6.1.1.4'
N N 0.0061 0.0033 'International Tables Vol C Tables 4.2.6.8 and 6.1.1.4'
O O 0.0106 0.0060 'International Tables Vol C Tables 4.2.6.8 and 6.1.1.4'
Zn Zn 0.2839 1.4301 'International Tables Vol C Tables 4.2.6.8 and 6.1.1.4'

loop_
_geom_angle_atom_site_label_1
_geom_angle_atom_site_label_2
_geom_angle_atom_site_label_3
_geom_angle
_geom_angle_site_symmetry_1
_geom_angle_site_symmetry_3
O2 C1 O1 121.6(2) . .
O2 C1 C2 120.72(19) . .
O1 C1 C2 117.64(18) . .
C3 C2 C7 119.9(2) . .
C3 C2 C1 118.10(19) . .
C7 C2 C1 121.95(19) . .
C4 C3 C2 119.0(2) . .
C3 C4 C5 122.4(2) . .
C3 C4 O3 118.61(19) . .
C5 C4 O3 118.68(19) . .
C4 C5 C6 118.8(2) . .
C7 C6 C5 119.96(19) . .
C7 C6 C22 122.59(19) . 1_455
C5 C6 C22 117.40(19) . 1_455
C6 C7 C2 120.0(2) . .
O3 C8 C9 123.5(2) . .
O3 C8 C13 118.57(19) . .
C9 C8 C13 118.0(2) . .
C10 C9 C8 119.9(2) . .
C9 C10 C11 121.8(2) . .
C12 C11 C10 118.8(2) . .
C12 C11 C14 121.3(2) . .
C10 C11 C14 120.0(2) . .
C13 C12 C11 119.5(2) . .
C12 C13 C8 122.0(2) . .
C12 C13 N1 117.97(19) . .
C8 C13 N1 120.01(19) . .
O6 C14 O7 128.0(2) . .
O6 C14 C11 115.00(19) . .
O7 C14 C11 116.99(19) . .
C17 C15 N2 109.4(2) . .
N2 C16 N3 111.1(2) . .
C15 C17 N3 106.2(2) . .
N3 C18 C19 111.7(2) . .
C21 C19 C20 118.5(2) . .
C21 C19 C18 120.9(2) . .
C20 C19 C18 120.5(2) . .
C21 C20 C19 120.7(2) 2_845 .
C19 C21 C20 120.8(2) . 2_845
O8 C22 O9 125.2(2) . .
O8 C22 C6 116.40(19) . 1_655
O9 C22 C6 118.38(19) . 1_655
O4 N1 O5 123.8(2) . .
O4 N1 C13 118.5(2) . .
O5 N1 C13 117.7(2) . .
C16 N2 C15 105.87(19) . .
C16 N2 Zn1 128.16(16) . .
C15 N2 Zn1 122.67(15) . .
C16 N3 C17 107.3(2) . .
C16 N3 C18 126.9(2) . .
C17 N3 C18 125.7(2) . .
C1 O1 Zn1 100.76(13) . .
C1 O1 Zn2 144.46(14) . .
Zn1 O1 Zn2 108.30(6) . .
C8 O3 C4 117.30(16) . .
C14 O6 Zn1 130.34(15) . 1_456
C14 O7 Zn2 135.56(14) . 1_456
C22 O8 Zn2 146.68(15) . .
C22 O9 Zn1 117.82(14) . .
O6 Zn1 O10 87.31(7) 1_654 .
O6 Zn1 O9 93.25(6) 1_654 .
O10 Zn1 O9 98.92(7) . .
O6 Zn1 N2 172.26(7) 1_654 .
O10 Zn1 N2 95.47(7) . .
O9 Zn1 N2 93.45(7) . .
O6 Zn1 O1 89.53(6) 1_654 .
O10 Zn1 O1 147.71(7) . .
O9 Zn1 O1 113.35(6) . .
N2 Zn1 O1 84.25(7) . .
O8 Zn2 O8 180.0 2_954 .
O8 Zn2 O7 85.62(6) 2_954 1_654
O8 Zn2 O7 94.38(6) . 1_654
O8 Zn2 O7 94.38(6) 2_954 2_855
O8 Zn2 O7 85.62(6) . 2_855
O7 Zn2 O7 180.00(9) 1_654 2_855
O8 Zn2 O1 91.85(6) 2_954 .
O8 Zn2 O1 88.15(6) . .
O7 Zn2 O1 88.13(6) 1_654 .
O7 Zn2 O1 91.87(6) 2_855 .
O8 Zn2 O1 88.15(6) 2_954 2_954
O8 Zn2 O1 91.85(6) . 2_954
O7 Zn2 O1 91.87(6) 1_654 2_954
O7 Zn2 O1 88.13(6) 2_855 2_954
O1 Zn2 O1 180.000(1) . 2_954

loop_
_geom_bond_atom_site_label_1
_geom_bond_atom_site_label_2
_geom_bond_distance
_geom_bond_site_symmetry_2
C1 O2 1.249(3) .
C1 O1 1.279(3) .
C1 C2 1.500(3) .
C2 C3 1.392(3) .
C2 C7 1.393(3) .
C3 C4 1.372(3) .
C4 C5 1.378(3) .
C4 O3 1.410(2) .
C5 C6 1.393(3) .
C6 C7 1.393(3) .
C6 C22 1.502(3) 1_455
C8 O3 1.359(3) .
C8 C9 1.395(3) .
C8 C13 1.398(3) .
C9 C10 1.378(3) .
C10 C11 1.391(3) .
C11 C12 1.388(3) .
C11 C14 1.513(3) .
C12 C13 1.383(3) .
C13 N1 1.462(3) .
C14 O6 1.257(3) .
C14 O7 1.258(3) .
C15 C17 1.358(3) .
C15 N2 1.381(3) .
C16 N2 1.322(3) .
C16 N3 1.347(3) .
C17 N3 1.376(3) .
C18 N3 1.461(3) .
C18 C19 1.517(3) .
C19 C21 1.377(4) .
C19 C20 1.391(3) .
C20 C21 1.384(4) 2_845
C21 C20 1.384(4) 2_845
C22 O8 1.249(3) .
C22 O9 1.268(3) .
C22 C6 1.502(3) 1_655
N1 O4 1.223(3) .
N1 O5 1.226(3) .
N2 Zn1 2.0983(19) .
O1 Zn1 2.1203(15) .
O1 Zn2 2.1717(14) .
O6 Zn1 2.0250(15) 1_456
O7 Zn2 2.0651(15) 1_456
O8 Zn2 2.0516(15) .
O9 Zn1 2.0518(15) .
O10 Zn1 2.0285(17) .
Zn1 O6 2.0250(15) 1_654
Zn2 O8 2.0516(15) 2_954
Zn2 O7 2.0651(15) 1_654
Zn2 O7 2.0651(15) 2_855
Zn2 O1 2.1717(14) 2_954
